data_2021511
loop_
_publ_author_name
'Shah, Syed Raza'
'Shah, Zarbad'
'Ullah, Najeeb'
'Hussain, Javid'
'Al-Harrasi, Rashid'
'Khan, Ajmal'
'Rawson, Jeremy M.'
'Al-Harrasi, Ahmed'
'Anwar, Muhammad U.'

_publ_section_title
;
 Crystal structure, shape analysis and bioactivity of new Li^I^, Na^I^ and
 Mg^II^ complexes with 1,10-phenanthroline and
 2-(3,4-dichlorophenyl)acetic acid
;
_journal_coeditor_code JX3026
_journal_issue 3
_journal_name_full 'Acta Crystallographica Section C'
_journal_page_first
;
;
_journal_paper_doi 10.1107/S2053229619001396
_journal_volume 75
_journal_year 2019
_chemical_formula_iupac '[Mg (C8 H5 Cl2 O2) (C12 H8 N2) (H2 O)2] (C8 H5 Cl2 O2), H2 O1'
_chemical_formula_moiety 'C20 H17 Cl2 Mg N2 O4, C8 H5 Cl2 O2, H2 O'
_chemical_formula_sum 'C28 H24 Cl4 Mg N2 O7'
_chemical_formula_weight 666.60
_chemical_name_systematic
;<i>catena</i>-Poly[[[diaqua(1,10-phenanthroline-\k^2^<i>N</i>,<i>N</i>')magnesium]-\m-2-(3,4-dichlorophenyl)acetato-\k^2^<i>O</i>:<i>O</i>']
2-(3,4-dichlorophenyl)acetate monohydrate]
;
_space_group_crystal_system orthorhombic
_space_group_IT_number 19
_space_group_name_Hall 'P 2ac 2ab'
_space_group_name_H-M_alt 'P 21 21 21'
_symmetry_space_group_name_Hall 'P 2ac 2ab'
_symmetry_space_group_name_H-M 'P 21 21 21'
_atom_sites_solution_hydrogens mixed
_audit_creation_method SHELXL-2016/6
_cell_angle_alpha 90
_cell_angle_beta 90
_cell_angle_gamma 90
_cell_formula_units_Z 4
_cell_length_a 8.3889(4)
_cell_length_b 11.9459(6)
_cell_length_c 29.1630(15)
_cell_measurement_reflns_used 9986
_cell_measurement_temperature 296(2)
_cell_measurement_theta_max 26.41
_cell_measurement_theta_min 2.97
_cell_volume 2922.5(3)
_computing_cell_refinement
;
SAINT (Bruker, 2010)
;
_computing_data_collection
;
APEX2 (Bruker, 2010)
;
_computing_data_reduction
;
SAINT (Bruker, 2010)
;
_computing_molecular_graphics
;
SHELXTL (Sheldrick, 2008)
;
_computing_publication_material
;
SHELXTL (Sheldrick, 2008)
;
_computing_structure_refinement
;
SHELXL2014 (Sheldrick, 2015)
;
_computing_structure_solution
;
SHELXS97 (Sheldrick, 2008)
;
_diffrn_ambient_temperature 296(2)
_diffrn_measured_fraction_theta_full 0.996
_diffrn_measured_fraction_theta_max 0.991
_diffrn_measurement_device_type 'Bruker APEXII CCD'
_diffrn_measurement_method '\f and \w scans'
_diffrn_radiation_type MoK\a
_diffrn_radiation_wavelength 0.71073
_diffrn_reflns_av_R_equivalents 0.0420
_diffrn_reflns_av_unetI/netI 0.0317
_diffrn_reflns_limit_h_max 10
_diffrn_reflns_limit_h_min -10
_diffrn_reflns_limit_k_max 12
_diffrn_reflns_limit_k_min -14
_diffrn_reflns_limit_l_max 35
_diffrn_reflns_limit_l_min -36
_diffrn_reflns_number 29717
_diffrn_reflns_theta_full 25.242
_diffrn_reflns_theta_max 26.364
_diffrn_reflns_theta_min 2.967
_exptl_absorpt_coefficient_mu 0.476
_exptl_absorpt_correction_T_max 0.7454
_exptl_absorpt_correction_T_min 0.5158
_exptl_absorpt_correction_type multi-scan
_exptl_absorpt_process_details
;
(SADABS; Bruker, 2010)
;
_exptl_crystal_colour colorless
_exptl_crystal_density_diffrn 1.515
_exptl_crystal_description plate
_exptl_crystal_F_000 1368
_exptl_crystal_size_max 0.446
_exptl_crystal_size_mid 0.212
_exptl_crystal_size_min 0.098
_refine_diff_density_max 0.188
_refine_diff_density_min -0.300
_refine_ls_abs_structure_details
;
Flack <i>x</i> determined using 1954 quotients [(I+)-(I-)]/[(I+)+(I-)]
(Parsons <i>et al.</i>,  2013)
;
_refine_ls_abs_structure_Flack -0.02(2)
_refine_ls_extinction_method none
_refine_ls_goodness_of_fit_ref 1.112
_refine_ls_hydrogen_treatment mixed
_refine_ls_matrix_type full
_refine_ls_number_parameters 397
_refine_ls_number_reflns 5875
_refine_ls_number_restraints 6
_refine_ls_restrained_S_all 1.111
_refine_ls_R_factor_all 0.0519
_refine_ls_R_factor_gt 0.0425
_refine_ls_shift/su_max 0.001
_refine_ls_shift/su_mean 0.000
_refine_ls_structure_factor_coef Fsqd
_refine_ls_weighting_details 'w=1/[\s^2^(Fo^2^)+(0.0320P)^2^+1.6964P] where P=(Fo^2^+2Fc^2^)/3'
_refine_ls_weighting_scheme calc
_refine_ls_wR_factor_gt 0.0913
_refine_ls_wR_factor_ref 0.0954
_reflns_number_gt 5186
_reflns_number_total 5875
_reflns_threshold_expression 'I > 2\s(I)'
_cod_data_source_file jx3026sup1.cif
_cod_data_source_block ANMGB_0m_a
_cod_database_code 2021511
_shelx_space_group_comment
;
The symmetry employed for this shelxl refinement is uniquely defined
by the following loop, which should always be used as a source of
symmetry information in preference to the above space-group names.
They are only intended as comments.
;
_shelx_estimated_absorpt_t_min 0.816
_shelx_estimated_absorpt_t_max 0.955

loop_
_space_group_symop_operation_xyz
'x, y, z'
'-x+1/2, -y, z+1/2'
'-x, y+1/2, -z+1/2'
'x+1/2, -y+1/2, -z'

loop_
_atom_site_type_symbol
_atom_site_label
_atom_site_fract_x
_atom_site_fract_y
_atom_site_fract_z
_atom_site_U_iso_or_equiv
_atom_site_adp_type
_atom_site_calc_flag
_atom_site_occupancy
Mg Mg1 0.74975(13) 0.61684(9) 0.47862(4) 0.0267(2) Uani d 1
N N1 0.9037(4) 0.6149(3) 0.41702(11) 0.0365(7) Uani d 1
O O1 0.9217(3) 0.6992(2) 0.51478(9) 0.0385(6) Uani d 1
Cl Cl1 1.54405(14) 0.55375(12) 0.66319(5) 0.0633(3) Uani d 1
C C1 1.0494(5) 0.6545(4) 0.41426(18) 0.0530(12) Uani d 1
H H1 1.099013 0.679111 0.440952 0.064 Uiso calc 1
C C2 1.1337(7) 0.6614(5) 0.3727(2) 0.0780(19) Uani d 1
H H2 1.236266 0.690840 0.371965 0.094 Uiso calc 1
N N2 0.6022(4) 0.5362(3) 0.42262(11) 0.0369(7) Uani d 1
O O2 1.1607(3) 0.7335(2) 0.54372(9) 0.0357(6) Uani d 1
Cl Cl2 1.4063(2) 0.67185(14) 0.75186(5) 0.0790(5) Uani d 1
Cl Cl3 0.15576(17) 0.37562(13) 0.73575(4) 0.0663(4) Uani d 1
O O3 0.6602(4) 0.3036(2) 0.54131(11) 0.0493(7) Uani d 1
C C3 1.0631(8) 0.6243(5) 0.3337(2) 0.082(2) Uani d 1
H H3 1.117209 0.629134 0.305907 0.099 Uiso calc 1
Cl Cl4 -0.16156(14) 0.37371(13) 0.67738(5) 0.0699(4) Uani d 1
O O4 0.4435(3) 0.4096(2) 0.55004(10) 0.0419(6) Uani d 1
C C4 0.9097(7) 0.5789(4) 0.33488(16) 0.0610(14) Uani d 1
C C5 0.8254(11) 0.5346(5) 0.29550(17) 0.084(2) Uani d 1
H H5 0.875538 0.534589 0.267065 0.101 Uiso calc 1
O O5 1.1543(4) 0.4146(3) 0.49366(11) 0.0479(7) Uani d 1
H H5A 1.171(6) 0.351(2) 0.4841(16) 0.057 Uiso d 1
H H5B 1.222(5) 0.418(4) 0.5141(12) 0.057 Uiso d 1
C C6 0.6766(11) 0.4933(5) 0.29891(18) 0.080(2) Uani d 1
H H6 0.626427 0.465292 0.272900 0.096 Uiso calc 1
O O6 0.5677(3) 0.6048(2) 0.52461(10) 0.0398(6) Uani d 1
H H6A 0.534(5) 0.547(2) 0.5358(14) 0.048 Uiso d 1
H H6B 0.499(4) 0.652(3) 0.5197(15) 0.048 Uiso d 1
C C7 0.5954(7) 0.4920(4) 0.34131(15) 0.0577(14) Uani d 1
O O7 0.8298(3) 0.4614(2) 0.49807(10) 0.0392(6) Uani d 1
H H7A 0.9266(18) 0.452(4) 0.4979(15) 0.047 Uiso d 1
H H7B 0.780(5) 0.416(3) 0.5129(13) 0.047 Uiso d 1
C C8 0.4402(8) 0.4523(4) 0.3470(2) 0.0694(16) Uani d 1
H H8 0.384505 0.424534 0.321840 0.083 Uiso calc 1
C C9 0.3702(7) 0.4541(4) 0.3887(2) 0.0673(15) Uani d 1
H H9 0.267073 0.427043 0.392538 0.081 Uiso calc 1
C C10 0.4546(5) 0.4969(4) 0.42594(17) 0.0522(11) Uani d 1
H H10 0.405179 0.497982 0.454485 0.063 Uiso calc 1
C C11 0.6733(5) 0.5346(3) 0.38090(13) 0.0367(9) Uani d 1
C C12 0.8325(6) 0.5775(3) 0.37770(13) 0.0402(9) Uani d 1
C C13 1.0286(4) 0.6864(3) 0.54477(12) 0.0290(7) Uani d 1
C C14 0.9945(5) 0.6065(4) 0.58447(13) 0.0408(9) Uani d 1
H H14A 0.883664 0.614531 0.593312 0.049 Uiso calc 1
H H14B 1.009482 0.530295 0.573815 0.049 Uiso calc 1
C C15 1.0973(4) 0.6245(3) 0.62627(12) 0.0336(8) Uani d 1
C C16 1.0394(5) 0.6754(4) 0.66536(14) 0.0457(10) Uani d 1
H H16 0.934188 0.699894 0.666065 0.055 Uiso calc 1
C C17 1.1349(6) 0.6905(4) 0.70345(14) 0.0538(12) Uani d 1
H H17 1.093717 0.725093 0.729441 0.065 Uiso calc 1
C C18 1.2902(5) 0.6546(4) 0.70310(14) 0.0465(11) Uani d 1
C C19 1.3500(5) 0.6034(3) 0.66423(14) 0.0404(9) Uani d 1
C C20 1.2544(5) 0.5880(3) 0.62600(13) 0.0351(8) Uani d 1
H H20 1.295637 0.553031 0.600080 0.042 Uiso calc 1
C C21 0.5252(5) 0.3253(3) 0.55813(13) 0.0352(8) Uani d 1
C C22 0.4613(5) 0.2369(3) 0.59174(16) 0.0479(11) Uani d 1
H H22A 0.448975 0.166578 0.575469 0.057 Uiso calc 1
H H22B 0.539763 0.225382 0.615715 0.057 Uiso calc 1
C C24 0.0211(5) 0.2985(4) 0.60812(14) 0.0434(10) Uani d 1
H H24 -0.072029 0.297885 0.590816 0.052 Uiso calc 1
C C23 0.0185(5) 0.3335(3) 0.65342(14) 0.0386(9) Uani d 1
C C26 0.3042(4) 0.2669(3) 0.61370(14) 0.0351(9) Uani d 1
C C27 0.1555(5) 0.3334(3) 0.67863(13) 0.0386(9) Uani d 1
C C28 0.2987(5) 0.3005(3) 0.65896(14) 0.0379(9) Uani d 1
H H28 0.391555 0.301079 0.676383 0.045 Uiso calc 1
C C25 0.1641(6) 0.2645(3) 0.58899(13) 0.0423(9) Uani d 1
H H25 0.165698 0.239476 0.558795 0.051 Uiso calc 1

loop_
_atom_site_aniso_label
_atom_site_aniso_U_11
_atom_site_aniso_U_22
_atom_site_aniso_U_33
_atom_site_aniso_U_12
_atom_site_aniso_U_13
_atom_site_aniso_U_23
Mg1 0.0224(5) 0.0244(6) 0.0333(6) -0.0004(5) 0.0015(5) 0.0023(5)
N1 0.0324(16) 0.0279(16) 0.0491(19) 0.0050(14) 0.0122(14) 0.0064(14)
O1 0.0354(14) 0.0318(14) 0.0483(15) -0.0068(11) -0.0164(12) 0.0089(12)
Cl1 0.0390(6) 0.0676(8) 0.0833(9) 0.0155(6) -0.0107(6) 0.0032(6)
C1 0.035(2) 0.040(2) 0.084(3) 0.0020(19) 0.021(2) 0.006(2)
C2 0.053(3) 0.062(3) 0.119(5) 0.014(3) 0.049(4) 0.029(3)
N2 0.0324(17) 0.0345(17) 0.0437(18) 0.0013(14) -0.0041(14) 0.0000(14)
O2 0.0279(13) 0.0329(13) 0.0463(14) -0.0072(12) -0.0067(12) 0.0130(11)
Cl2 0.0955(11) 0.0839(10) 0.0576(7) 0.0175(8) -0.0370(7) -0.0105(7)
Cl3 0.0697(8) 0.0861(9) 0.0433(6) -0.0050(8) 0.0050(6) -0.0119(6)
O3 0.0368(16) 0.0370(15) 0.074(2) -0.0009(14) 0.0198(15) 0.0066(14)
C3 0.090(4) 0.080(4) 0.077(4) 0.031(4) 0.052(4) 0.029(3)
Cl4 0.0393(6) 0.0871(9) 0.0832(9) 0.0180(7) 0.0161(6) 0.0076(7)
O4 0.0367(15) 0.0297(14) 0.0592(17) -0.0010(12) 0.0094(13) 0.0089(12)
C4 0.085(4) 0.050(3) 0.049(3) 0.030(3) 0.027(3) 0.013(2)
C5 0.148(7) 0.074(4) 0.031(2) 0.056(5) 0.015(4) 0.004(2)
O5 0.0343(16) 0.0431(16) 0.066(2) 0.0036(14) -0.0050(14) 0.0015(15)
C6 0.136(6) 0.062(4) 0.041(3) 0.041(4) -0.017(4) -0.008(2)
O6 0.0416(16) 0.0282(14) 0.0496(16) 0.0068(12) 0.0166(13) 0.0102(12)
C7 0.093(4) 0.035(2) 0.045(2) 0.027(3) -0.022(2) -0.0044(19)
O7 0.0267(13) 0.0284(14) 0.0624(17) 0.0009(12) 0.0034(13) 0.0110(12)
C8 0.084(4) 0.041(3) 0.082(4) 0.006(3) -0.049(3) -0.007(3)
C9 0.057(3) 0.048(3) 0.097(4) -0.004(2) -0.033(3) -0.001(3)
C10 0.041(2) 0.050(3) 0.066(3) -0.004(2) -0.009(2) 0.000(2)
C11 0.049(2) 0.0243(18) 0.037(2) 0.0141(18) -0.0069(18) 0.0015(15)
C12 0.058(3) 0.0239(18) 0.039(2) 0.0165(19) 0.011(2) 0.0077(15)
C13 0.0307(19) 0.0209(17) 0.0355(18) 0.0004(15) -0.0020(16) 0.0004(14)
C14 0.040(2) 0.039(2) 0.044(2) -0.0130(18) -0.0047(17) 0.0107(18)
C15 0.0352(19) 0.0263(18) 0.0393(19) -0.0034(17) -0.0025(15) 0.0086(16)
C16 0.041(2) 0.050(2) 0.045(2) 0.017(2) 0.0015(19) 0.0063(19)
C17 0.068(3) 0.054(3) 0.039(2) 0.020(2) 0.003(2) -0.003(2)
C18 0.058(3) 0.042(2) 0.040(2) 0.008(2) -0.0133(19) 0.0016(18)
C19 0.039(2) 0.033(2) 0.050(2) 0.0084(18) -0.0059(19) 0.0059(17)
C20 0.039(2) 0.0276(18) 0.039(2) 0.0016(17) 0.0013(17) 0.0012(15)
C21 0.035(2) 0.028(2) 0.042(2) -0.0031(17) 0.0055(17) 0.0000(16)
C22 0.049(3) 0.032(2) 0.063(3) 0.007(2) 0.019(2) 0.012(2)
C24 0.040(2) 0.042(2) 0.048(2) -0.0087(19) -0.0048(19) 0.0126(19)
C23 0.035(2) 0.034(2) 0.047(2) 0.0030(17) 0.0057(17) 0.0075(17)
C26 0.034(2) 0.0256(18) 0.046(2) -0.0005(16) 0.0087(17) 0.0077(16)
C27 0.043(2) 0.036(2) 0.0369(19) -0.0023(18) 0.0060(18) 0.0029(16)
C28 0.032(2) 0.035(2) 0.046(2) 0.0009(16) -0.0006(17) 0.0082(17)
C25 0.052(2) 0.038(2) 0.036(2) -0.008(2) 0.008(2) 0.0029(17)

loop_
_atom_type_symbol
_atom_type_description
_atom_type_scat_dispersion_real
_atom_type_scat_dispersion_imag
_atom_type_scat_source
C C 0.0033 0.0016 'International Tables Vol C Tables 4.2.6.8 and 6.1.1.4'
H H 0.0000 0.0000 'International Tables Vol C Tables 4.2.6.8 and 6.1.1.4'
Mg Mg 0.0486 0.0363 'International Tables Vol C Tables 4.2.6.8 and 6.1.1.4'
N N 0.0061 0.0033 'International Tables Vol C Tables 4.2.6.8 and 6.1.1.4'
O O 0.0106 0.0060 'International Tables Vol C Tables 4.2.6.8 and 6.1.1.4'
Cl Cl 0.1484 0.1585 'International Tables Vol C Tables 4.2.6.8 and 6.1.1.4'

loop_
_geom_angle_atom_site_label_1
_geom_angle_atom_site_label_2
_geom_angle_atom_site_label_3
_geom_angle_site_symmetry_1
_geom_angle_site_symmetry_3
_geom_angle
_geom_angle_publ_flag
O6 Mg1 O1 . . 102.91(13) y
O6 Mg1 O2 . 4_466 89.87(11) y
O1 Mg1 O2 . 4_466 90.07(12) y
O6 Mg1 O7 . . 89.95(12) y
O1 Mg1 O7 . . 93.57(12) y
O2 Mg1 O7 4_466 . 176.30(13) y
O6 Mg1 N1 . . 166.23(14) y
O1 Mg1 N1 . . 90.68(13) y
O2 Mg1 N1 4_466 . 87.92(11) y
O7 Mg1 N1 . . 91.38(12) y
O6 Mg1 N2 . . 92.01(13) y
O1 Mg1 N2 . . 164.72(13) y
O2 Mg1 N2 4_466 . 86.70(12) y
O7 Mg1 N2 . . 89.62(13) y
N1 Mg1 N2 . . 74.29(12) y
C1 N1 C12 . . 118.2(4) ?
C1 N1 Mg1 . . 126.1(3) ?
C12 N1 Mg1 . . 115.4(3) ?
C13 O1 Mg1 . . 143.3(2) ?
N1 C1 C2 . . 122.8(5) ?
N1 C1 H1 . . 118.6 ?
C2 C1 H1 . . 118.6 ?
C3 C2 C1 . . 119.0(5) ?
C3 C2 H2 . . 120.5 ?
C1 C2 H2 . . 120.5 ?
C10 N2 C11 . . 118.1(4) ?
C10 N2 Mg1 . . 127.4(3) ?
C11 N2 Mg1 . . 114.4(3) ?
C13 O2 Mg1 . 4_566 136.9(2) ?
C2 C3 C4 . . 120.5(5) ?
C2 C3 H3 . . 119.8 ?
C4 C3 H3 . . 119.8 ?
C3 C4 C12 . . 116.8(5) ?
C3 C4 C5 . . 124.8(6) ?
C12 C4 C5 . . 118.3(6) ?
C6 C5 C4 . . 121.9(5) ?
C6 C5 H5 . . 119.1 ?
C4 C5 H5 . . 119.1 ?
H5A O5 H5B . . 100(5) ?
C5 C6 C7 . . 121.1(6) ?
C5 C6 H6 . . 119.4 ?
C7 C6 H6 . . 119.4 ?
Mg1 O6 H6A . . 126(3) ?
Mg1 O6 H6B . . 112(3) ?
H6A O6 H6B . . 114(5) ?
C8 C7 C6 . . 123.9(6) ?
C8 C7 C11 . . 117.0(5) ?
C6 C7 C11 . . 119.1(6) ?
Mg1 O7 H7A . . 117(3) ?
Mg1 O7 H7B . . 126(3) ?
H7A O7 H7B . . 115(5) ?
C9 C8 C7 . . 120.4(5) ?
C9 C8 H8 . . 119.8 ?
C7 C8 H8 . . 119.8 ?
C8 C9 C10 . . 119.1(5) ?
C8 C9 H9 . . 120.4 ?
C10 C9 H9 . . 120.4 ?
N2 C10 C9 . . 123.2(5) ?
N2 C10 H10 . . 118.4 ?
C9 C10 H10 . . 118.4 ?
N2 C11 C7 . . 122.2(4) ?
N2 C11 C12 . . 117.6(3) ?
C7 C11 C12 . . 120.2(4) ?
N1 C12 C4 . . 122.6(5) ?
N1 C12 C11 . . 118.0(3) ?
C4 C12 C11 . . 119.4(4) ?
O2 C13 O1 . . 124.2(3) ?
O2 C13 C14 . . 117.9(3) ?
O1 C13 C14 . . 117.9(3) ?
C15 C14 C13 . . 114.6(3) ?
C15 C14 H14A . . 108.6 ?
C13 C14 H14A . . 108.6 ?
C15 C14 H14B . . 108.6 ?
C13 C14 H14B . . 108.6 ?
H14A C14 H14B . . 107.6 ?
C16 C15 C20 . . 118.5(4) ?
C16 C15 C14 . . 121.9(4) ?
C20 C15 C14 . . 119.5(4) ?
C15 C16 C17 . . 121.1(4) ?
C15 C16 H16 . . 119.4 ?
C17 C16 H16 . . 119.4 ?
C18 C17 C16 . . 120.3(4) ?
C18 C17 H17 . . 119.9 ?
C16 C17 H17 . . 119.9 ?
C17 C18 C19 . . 119.3(4) ?
C17 C18 Cl2 . . 119.3(3) ?
C19 C18 Cl2 . . 121.3(3) ?
C18 C19 C20 . . 120.5(4) ?
C18 C19 Cl1 . . 120.5(3) ?
C20 C19 Cl1 . . 119.0(3) ?
C19 C20 C15 . . 120.2(4) ?
C19 C20 H20 . . 119.9 ?
C15 C20 H20 . . 119.9 ?
O4 C21 O3 . . 126.1(4) ?
O4 C21 C22 . . 119.1(3) ?
O3 C21 C22 . . 114.8(3) ?
C26 C22 C21 . . 114.3(3) ?
C26 C22 H22A . . 108.7 ?
C21 C22 H22A . . 108.7 ?
C26 C22 H22B . . 108.7 ?
C21 C22 H22B . . 108.7 ?
H22A C22 H22B . . 107.6 ?
C25 C24 C23 . . 119.1(4) ?
C25 C24 H24 . . 120.4 ?
C23 C24 H24 . . 120.4 ?
C27 C23 C24 . . 120.0(4) ?
C27 C23 Cl4 . . 121.2(3) ?
C24 C23 Cl4 . . 118.8(3) ?
C25 C26 C28 . . 118.5(4) ?
C25 C26 C22 . . 121.2(4) ?
C28 C26 C22 . . 120.3(4) ?
C23 C27 C28 . . 120.4(3) ?
C23 C27 Cl3 . . 121.1(3) ?
C28 C27 Cl3 . . 118.4(3) ?
C26 C28 C27 . . 120.4(4) ?
C26 C28 H28 . . 119.8 ?
C27 C28 H28 . . 119.8 ?
C26 C25 C24 . . 121.5(4) ?
C26 C25 H25 . . 119.3 ?
C24 C25 H25 . . 119.3 ?

loop_
_geom_bond_atom_site_label_1
_geom_bond_atom_site_label_2
_geom_bond_site_symmetry_2
_geom_bond_distance
_geom_bond_publ_flag
Mg1 O6 . 2.037(3) y
Mg1 O1 . 2.040(3) y
Mg1 O2 4_466 2.044(3) y
Mg1 O7 . 2.054(3) y
Mg1 N1 . 2.213(3) y
Mg1 N2 . 2.264(3) y
N1 C1 . 1.313(5) ?
N1 C12 . 1.368(5) ?
O1 C13 . 1.262(4) ?
Cl1 C19 . 1.732(4) ?
C1 C2 . 1.405(7) ?
C1 H1 . 0.9300 ?
C2 C3 . 1.358(9) ?
C2 H2 . 0.9300 ?
N2 C10 . 1.328(6) ?
N2 C11 . 1.355(5) ?
O2 C13 . 1.243(4) ?
Cl2 C18 . 1.736(4) ?
Cl3 C27 . 1.741(4) ?
O3 C21 . 1.261(5) ?
C3 C4 . 1.397(9) ?
C3 H3 . 0.9300 ?
Cl4 C23 . 1.732(4) ?
O4 C21 . 1.241(5) ?
C4 C12 . 1.407(6) ?
C4 C5 . 1.449(9) ?
C5 C6 . 1.345(10) ?
C5 H5 . 0.9300 ?
O5 H5A . 0.826(14) ?
O5 H5B . 0.822(14) ?
C6 C7 . 1.412(8) ?
C6 H6 . 0.9300 ?
O6 H6A . 0.817(14) ?
O6 H6B . 0.817(13) ?
C7 C8 . 1.395(8) ?
C7 C11 . 1.421(6) ?
O7 H7A . 0.820(14) ?
O7 H7B . 0.815(14) ?
C8 C9 . 1.352(8) ?
C8 H8 . 0.9300 ?
C9 C10 . 1.394(7) ?
C9 H9 . 0.9300 ?
C10 H10 . 0.9300 ?
C11 C12 . 1.434(6) ?
C13 C14 . 1.528(5) ?
C14 C15 . 1.509(5) ?
C14 H14A . 0.9700 ?
C14 H14B . 0.9700 ?
C15 C16 . 1.380(6) ?
C15 C20 . 1.389(5) ?
C16 C17 . 1.382(6) ?
C16 H16 . 0.9300 ?
C17 C18 . 1.371(7) ?
C17 H17 . 0.9300 ?
C18 C19 . 1.383(6) ?
C19 C20 . 1.386(5) ?
C20 H20 . 0.9300 ?
C21 C22 . 1.537(5) ?
C22 C26 . 1.509(6) ?
C22 H22A . 0.9700 ?
C22 H22B . 0.9700 ?
C24 C25 . 1.384(6) ?
C24 C23 . 1.386(6) ?
C24 H24 . 0.9300 ?
C23 C27 . 1.364(6) ?
C26 C25 . 1.379(6) ?
C26 C28 . 1.380(6) ?
C27 C28 . 1.388(6) ?
C28 H28 . 0.9300 ?
C25 H25 . 0.9300 ?

loop_
_geom_hbond_atom_site_label_D
_geom_hbond_atom_site_label_H
_geom_hbond_atom_site_label_A
_geom_hbond_site_symmetry_A
_geom_hbond_distance_DH
_geom_hbond_distance_HA
_geom_hbond_distance_DA
_geom_hbond_angle_DHA
_geom_hbond_publ_flag
O5 H5A O3 4_556 0.82(3) 1.99(3) 2.799(4) 168(5) yes
O5 H5B O4 1_655 0.82(4) 2.14(4) 2.931(4) 162(4) yes
O6 H6A O4 . 0.81(3) 1.86(3) 2.660(3) 169(4) yes
O7 H7B O5 . 0.81(4) 1.87(4) 2.677(4) 174(4) yes
